data_4314067
loop_
_publ_author_name
'Nate Schultheiss'
'Douglas R. Powell'
'Eric Bosch'

_publ_contact_author
; 
   Prof. Eric Bosch 
   Department of Chemistry 
   Southwest Missouri State University
   901 South National Avenue 
   Springfield, MO  65804  USA 
;
_publ_contact_author_email erb625f@smsu.edu
_publ_contact_author_fax 1(417)8365507
_publ_contact_author_phone 1(417)8364277
_publ_section_title
;
 Silver(I) Coordination Chemistry of 2,6-Diarylpyrazines. \p-Stacking,
 Anion Coordination, and Steric Control
;
_journal_name_full 'Inorganic Chemistry'
_journal_page_first 5304
_journal_page_last 5310
_journal_paper_doi 10.1021/ic034277m
_journal_volume 42
_journal_year 2003
_chemical_formula_moiety 'C22 H20 Ag F3 N2 O2'
_chemical_formula_sum 'C22 H20 Ag F3 N2 O2'
_chemical_formula_weight 509.27
_chemical_name_systematic
; 
 ? 
;
_space_group_IT_number 2
_symmetry_cell_setting triclinic
_symmetry_space_group_name_Hall '-P 1'
_symmetry_space_group_name_H-M 'P -1'
_atom_sites_solution_hydrogens geom
_atom_sites_solution_primary direct
_atom_sites_solution_secondary difmap
_audit_creation_method SHELXL-97
_cell_angle_alpha 89.317(2)
_cell_angle_beta 84.737(2)
_cell_angle_gamma 87.086(2)
_cell_formula_units_Z 2
_cell_length_a 4.5443(4)
_cell_length_b 14.3428(13)
_cell_length_c 15.3996(14)
_cell_measurement_reflns_used 4581
_cell_measurement_temperature 100(2)
_cell_measurement_theta_max 30.00
_cell_measurement_theta_min 2.66
_cell_volume 998.16(16)
_computing_cell_refinement 'Bruker SMART'
_computing_data_collection 'Bruker SMART'
_computing_data_reduction 'Bruker SAINT'
_computing_molecular_graphics 'Bruker SHELXTL'
_computing_publication_material 'Bruker SHELXTL'
_computing_structure_refinement 'SHELXL-97 (Sheldrick, 1997)'
_computing_structure_solution 'SHELXS-97 (Sheldrick, 1990)'
_diffrn_ambient_temperature 100(2)
_diffrn_measured_fraction_theta_full 0.943
_diffrn_measured_fraction_theta_max 0.895
_diffrn_measurement_device_type 'CCD area detector'
_diffrn_measurement_method '\w scan frames''
_diffrn_radiation_monochromator graphite
_diffrn_radiation_source 'fine-focus sealed tube'
_diffrn_radiation_type MoK\a
_diffrn_radiation_wavelength 0.71073
_diffrn_reflns_av_R_equivalents 0.0167
_diffrn_reflns_av_sigmaI/netI 0.0339
_diffrn_reflns_limit_h_max 6
_diffrn_reflns_limit_h_min -6
_diffrn_reflns_limit_k_max 20
_diffrn_reflns_limit_k_min -20
_diffrn_reflns_limit_l_max 21
_diffrn_reflns_limit_l_min -18
_diffrn_reflns_number 8366
_diffrn_reflns_theta_full 26.00
_diffrn_reflns_theta_max 30.06
_diffrn_reflns_theta_min 1.94
_exptl_absorpt_coefficient_mu 1.059
_exptl_absorpt_correction_T_max 0.9589
_exptl_absorpt_correction_T_min 0.6891
_exptl_absorpt_correction_type multi-scan
_exptl_absorpt_process_details 'SADABS, 2000'
_exptl_crystal_colour colorless
_exptl_crystal_density_diffrn 1.694
_exptl_crystal_density_meas 0
_exptl_crystal_density_method 'not measured'
_exptl_crystal_description needle
_exptl_crystal_F_000 512
_exptl_crystal_size_max 0.38
_exptl_crystal_size_mid 0.06
_exptl_crystal_size_min 0.04
_refine_diff_density_max 1.273
_refine_diff_density_min -0.552
_refine_diff_density_rms 0.115
_refine_ls_extinction_method none
_refine_ls_goodness_of_fit_ref 1.046
_refine_ls_hydrogen_treatment mixed
_refine_ls_matrix_type full
_refine_ls_number_parameters 271
_refine_ls_number_reflns 5262
_refine_ls_number_restraints 0
_refine_ls_restrained_S_all 1.046
_refine_ls_R_factor_all 0.0377
_refine_ls_R_factor_gt 0.0345
_refine_ls_shift/su_max 0.002
_refine_ls_shift/su_mean 0.000
_refine_ls_structure_factor_coef Fsqd
_refine_ls_weighting_details 'calc w=1/[\s^2^(Fo^2^)+(0.0500P)^2^+0.8000P] where P=(Fo^2^+2Fc^2^)/3'
_refine_ls_weighting_scheme calc
_refine_ls_wR_factor_gt 0.0845
_refine_ls_wR_factor_ref 0.0869
_reflns_number_gt 4898
_reflns_number_total 5262
_reflns_threshold_expression >2sigma(I)
_cod_data_source_file ic034277msi20030313_100916_4.cif
_cod_data_source_block compound_3_
_cod_depositor_comments
;
The following automatic conversions were performed:

'_symmetry_cell_setting' value 'Triclinic' changed to 'triclinic'
according to the built-in table from CIF Core dictionary named
'cif_core.dic' version 2.4.1 from 2010-06-29.

Automatic conversion script
Id: cif_fix_values 1646 2011-03-28 12:23:43Z adriana 
;
_cod_database_code 4314067

loop_
_symmetry_equiv_pos_as_xyz
'x, y, z'
'-x, -y, -z'

loop_
_atom_site_label
_atom_site_type_symbol
_atom_site_fract_x
_atom_site_fract_y
_atom_site_fract_z
_atom_site_U_iso_or_equiv
_atom_site_adp_type
_atom_site_occupancy
_atom_site_symmetry_multiplicity
_atom_site_calc_flag
_atom_site_refinement_flags
_atom_site_disorder_assembly
_atom_site_disorder_group
Ag1 Ag 0.76446(4) 0.540917(11) 0.448247(11) 0.01671(6) Uani 1 1 d . . .
F1 F 0.6816(4) 0.22358(11) 0.35550(10) 0.0259(3) Uani 1 1 d . . .
F2 F 0.6847(4) 0.18409(10) 0.49094(11) 0.0275(3) Uani 1 1 d . . .
F3 F 1.0864(4) 0.17151(11) 0.40486(13) 0.0329(4) Uani 1 1 d . . .
O1 O 0.7572(4) 0.38891(12) 0.41986(14) 0.0258(4) Uani 1 1 d . . .
O2 O 1.1078(4) 0.32713(12) 0.50011(13) 0.0232(4) Uani 1 1 d . . .
N1 N 0.4266(4) 0.56487(13) 0.34198(13) 0.0159(4) Uani 1 1 d . . .
N2 N 0.0180(4) 0.58485(13) 0.21781(13) 0.0143(3) Uani 1 1 d . . .
C1 C 0.2988(5) 0.64807(15) 0.32425(15) 0.0149(4) Uani 1 1 d . . .
H1 H 0.3520 0.7017 0.3537 0.018 Uiso 1 1 calc R . .
C2 C 0.0893(5) 0.65825(15) 0.26357(15) 0.0149(4) Uani 1 1 d . . .
C3 C -0.0674(5) 0.74985(14) 0.24939(15) 0.0151(4) Uani 1 1 d . . .
C4 C -0.1053(5) 0.81517(15) 0.31659(16) 0.0185(4) Uani 1 1 d . . .
H4 H -0.0274 0.8011 0.3707 0.022 Uiso 1 1 calc R . .
C5 C -0.2560(6) 0.90067(16) 0.30500(17) 0.0217(5) Uani 1 1 d . . .
C6 C -0.3677(6) 0.91999(16) 0.22600(18) 0.0222(5) Uani 1 1 d . . .
H6 H -0.4698 0.9785 0.2179 0.027 Uiso 1 1 calc R . .
C7 C -0.3348(5) 0.85590(16) 0.15757(17) 0.0201(5) Uani 1 1 d . . .
C8 C -0.1843(5) 0.77023(15) 0.17047(16) 0.0170(4) Uani 1 1 d . . .
H8 H -0.1616 0.7255 0.1250 0.020 Uiso 1 1 calc R . .
C9 C -0.2959(8) 0.97056(18) 0.3788(2) 0.0329(6) Uani 1 1 d . . .
H9A H -0.4720 1.0114 0.3721 0.049 Uiso 1 1 d R . .
H9B H -0.1214 1.0082 0.3772 0.049 Uiso 1 1 d R . .
H9C H -0.3201 0.9372 0.4347 0.049 Uiso 1 1 d R . .
C10 C -0.4587(7) 0.88003(19) 0.07265(19) 0.0294(6) Uani 1 1 d . . .
H10A H -0.3988 0.8307 0.0303 0.044 Uiso 1 1 d R . .
H10B H -0.3830 0.9394 0.0505 0.044 Uiso 1 1 d R . .
H10C H -0.6751 0.8858 0.0817 0.044 Uiso 1 1 d R . .
C11 C 0.3509(5) 0.49105(15) 0.29760(15) 0.0157(4) Uani 1 1 d . . .
H11 H 0.4361 0.4309 0.3094 0.019 Uiso 1 1 calc R . .
C12 C 0.1484(5) 0.50086(14) 0.23412(14) 0.0132(4) Uani 1 1 d . . .
C13 C 0.0674(5) 0.41946(14) 0.18396(14) 0.0134(4) Uani 1 1 d . . .
C14 C 0.1678(5) 0.32834(15) 0.20466(15) 0.0161(4) Uani 1 1 d . . .
H14 H 0.2868 0.3182 0.2518 0.019 Uiso 1 1 calc R . .
C15 C 0.0939(5) 0.25264(15) 0.15650(16) 0.0171(4) Uani 1 1 d . . .
C16 C -0.0824(5) 0.26873(15) 0.08855(15) 0.0167(4) Uani 1 1 d . . .
H16 H -0.1352 0.2171 0.0562 0.020 Uiso 1 1 calc R . .
C17 C -0.1850(5) 0.35848(15) 0.06607(15) 0.0145(4) Uani 1 1 d . . .
C18 C -0.1102(5) 0.43363(15) 0.11546(15) 0.0144(4) Uani 1 1 d . . .
H18 H -0.1816 0.4951 0.1021 0.017 Uiso 1 1 calc R . .
C19 C 0.2030(6) 0.15514(16) 0.17898(18) 0.0244(5) Uani 1 1 d . . .
H19A H 0.2855 0.1231 0.1257 0.037 Uiso 1 1 d R . .
H19B H 0.0379 0.1207 0.2065 0.037 Uiso 1 1 d R . .
H19C H 0.3566 0.1582 0.2194 0.037 Uiso 1 1 d R . .
C20 C -0.3729(5) 0.37414(16) -0.00859(15) 0.0172(4) Uani 1 1 d . . .
H20A H -0.3330 0.3229 -0.0502 0.026 Uiso 1 1 d R . .
H20B H -0.3260 0.4334 -0.0378 0.026 Uiso 1 1 d R . .
H20C H -0.5823 0.3764 0.0135 0.026 Uiso 1 1 d R . .
C21 C 0.9112(5) 0.32445(15) 0.44976(15) 0.0163(4) Uani 1 1 d . . .
C22 C 0.8403(5) 0.22493(16) 0.42414(17) 0.0191(4) Uani 1 1 d . . .

loop_
_atom_site_aniso_label
_atom_site_aniso_U_11
_atom_site_aniso_U_22
_atom_site_aniso_U_33
_atom_site_aniso_U_23
_atom_site_aniso_U_13
_atom_site_aniso_U_12
Ag1 0.01702(9) 0.01686(9) 0.01729(10) -0.00202(6) -0.00588(6) -0.00274(6)
F1 0.0309(8) 0.0249(7) 0.0243(8) -0.0044(6) -0.0111(6) -0.0072(6)
F2 0.0349(8) 0.0218(7) 0.0267(8) 0.0039(6) -0.0035(7) -0.0108(6)
F3 0.0223(8) 0.0224(7) 0.0546(12) -0.0172(7) -0.0068(7) 0.0032(6)
O1 0.0307(10) 0.0157(8) 0.0339(11) 0.0001(7) -0.0175(8) -0.0019(7)
O2 0.0259(9) 0.0173(8) 0.0285(10) -0.0042(7) -0.0140(7) 0.0007(7)
N1 0.0149(8) 0.0191(9) 0.0142(9) -0.0024(7) -0.0037(7) -0.0023(7)
N2 0.0151(8) 0.0137(8) 0.0144(9) -0.0009(7) -0.0027(7) -0.0002(6)
C1 0.0144(9) 0.0135(9) 0.0169(11) -0.0021(8) -0.0026(8) 0.0000(7)
C2 0.0136(9) 0.0137(9) 0.0171(11) -0.0014(8) -0.0002(8) -0.0001(7)
C3 0.0147(9) 0.0114(8) 0.0195(11) -0.0020(8) -0.0020(8) -0.0021(7)
C4 0.0247(11) 0.0138(9) 0.0174(11) -0.0018(8) -0.0037(9) -0.0008(8)
C5 0.0271(12) 0.0135(9) 0.0243(13) -0.0035(9) -0.0017(10) -0.0013(9)
C6 0.0263(12) 0.0124(9) 0.0274(13) 0.0006(9) -0.0025(10) 0.0024(8)
C7 0.0198(11) 0.0178(10) 0.0228(12) 0.0017(9) -0.0037(9) 0.0008(8)
C8 0.0175(10) 0.0156(9) 0.0180(11) -0.0027(8) -0.0036(8) 0.0005(8)
C9 0.0532(18) 0.0152(11) 0.0300(15) -0.0082(10) -0.0043(13) 0.0040(11)
C10 0.0368(15) 0.0222(11) 0.0299(15) 0.0028(10) -0.0125(11) 0.0071(10)
C11 0.0152(9) 0.0140(9) 0.0184(11) -0.0005(8) -0.0043(8) 0.0005(7)
C12 0.0126(9) 0.0141(9) 0.0130(10) -0.0006(7) -0.0014(7) -0.0008(7)
C13 0.0123(9) 0.0136(9) 0.0142(10) -0.0024(7) -0.0009(7) 0.0008(7)
C14 0.0194(10) 0.0133(9) 0.0159(11) -0.0001(8) -0.0044(8) 0.0013(8)
C15 0.0193(10) 0.0127(9) 0.0194(11) -0.0009(8) -0.0028(8) 0.0014(8)
C16 0.0189(10) 0.0128(9) 0.0186(11) -0.0030(8) -0.0020(8) -0.0012(8)
C17 0.0116(9) 0.0170(9) 0.0148(10) -0.0024(8) -0.0002(7) -0.0005(7)
C18 0.0128(9) 0.0123(8) 0.0182(11) -0.0022(8) -0.0024(8) 0.0017(7)
C19 0.0353(14) 0.0137(10) 0.0247(13) -0.0001(9) -0.0080(10) 0.0030(9)
C20 0.0158(10) 0.0179(9) 0.0184(11) -0.0034(8) -0.0041(8) 0.0001(8)
C21 0.0173(10) 0.0150(9) 0.0170(11) -0.0009(8) -0.0014(8) -0.0029(8)
C22 0.0186(10) 0.0163(10) 0.0229(12) -0.0027(9) -0.0046(9) -0.0012(8)

loop_
_atom_type_symbol
_atom_type_description
_atom_type_scat_dispersion_real
_atom_type_scat_dispersion_imag
_atom_type_scat_source
C C 0.0033 0.0016 'International Tables Vol C Tables 4.2.6.8 and 6.1.1.4'
H H 0.0000 0.0000 'International Tables Vol C Tables 4.2.6.8 and 6.1.1.4'
N N 0.0061 0.0033 'International Tables Vol C Tables 4.2.6.8 and 6.1.1.4'
O O 0.0106 0.0060 'International Tables Vol C Tables 4.2.6.8 and 6.1.1.4'
F F 0.0171 0.0103 'International Tables Vol C Tables 4.2.6.8 and 6.1.1.4'
Ag Ag -0.8971 1.1015 'International Tables Vol C Tables 4.2.6.8 and 6.1.1.4'

loop_
_geom_angle_atom_site_label_1
_geom_angle_atom_site_label_2
_geom_angle_atom_site_label_3
_geom_angle
_geom_angle_site_symmetry_1
_geom_angle_site_symmetry_3
_geom_angle_publ_flag
O2 Ag1 O1 161.09(7) 2_766 . ?
O2 Ag1 N1 111.80(7) 2_766 . ?
O1 Ag1 N1 86.80(7) . . ?
O2 Ag1 Ag1 83.58(5) 2_766 2_766 ?
O1 Ag1 Ag1 77.54(5) . 2_766 ?
N1 Ag1 Ag1 162.84(5) . 2_766 ?
O2 Ag1 Ag1 113.79(5) 2_766 2_666 ?
O1 Ag1 Ag1 70.48(5) . 2_666 ?
N1 Ag1 Ag1 82.82(5) . 2_666 ?
Ag1 Ag1 Ag1 98.243(12) 2_766 2_666 ?
C21 O1 Ag1 127.33(16) . . ?
C21 O2 Ag1 121.62(15) . 2_766 ?
C1 N1 C11 117.5(2) . . ?
C1 N1 Ag1 123.69(14) . . ?
C11 N1 Ag1 118.83(16) . . ?
C2 N2 C12 118.0(2) . . ?
N1 C1 C2 121.70(19) . . ?
N1 C1 H1 119.1 . . ?
C2 C1 H1 119.1 . . ?
N2 C2 C1 120.9(2) . . ?
N2 C2 C3 118.0(2) . . ?
C1 C2 C3 121.07(19) . . ?
C8 C3 C4 119.6(2) . . ?
C8 C3 C2 120.6(2) . . ?
C4 C3 C2 119.8(2) . . ?
C5 C4 C3 120.6(2) . . ?
C5 C4 H4 119.7 . . ?
C3 C4 H4 119.7 . . ?
C6 C5 C4 118.9(2) . . ?
C6 C5 C9 121.2(2) . . ?
C4 C5 C9 119.9(2) . . ?
C5 C6 C7 121.9(2) . . ?
C5 C6 H6 119.1 . . ?
C7 C6 H6 119.1 . . ?
C8 C7 C6 118.4(2) . . ?
C8 C7 C10 121.5(2) . . ?
C6 C7 C10 120.0(2) . . ?
C3 C8 C7 120.5(2) . . ?
C3 C8 H8 119.7 . . ?
C7 C8 H8 119.7 . . ?
C5 C9 H9A 109.5 . . ?
C5 C9 H9B 109.5 . . ?
H9A C9 H9B 109.5 . . ?
C5 C9 H9C 109.5 . . ?
H9A C9 H9C 109.5 . . ?
H9B C9 H9C 109.5 . . ?
C7 C10 H10A 109.5 . . ?
C7 C10 H10B 109.5 . . ?
H10A C10 H10B 109.5 . . ?
C7 C10 H10C 109.5 . . ?
H10A C10 H10C 109.5 . . ?
H10B C10 H10C 109.5 . . ?
N1 C11 C12 121.4(2) . . ?
N1 C11 H11 119.3 . . ?
C12 C11 H11 119.3 . . ?
N2 C12 C11 120.51(19) . . ?
N2 C12 C13 117.95(19) . . ?
C11 C12 C13 121.53(19) . . ?
C18 C13 C14 119.45(19) . . ?
C18 C13 C12 119.63(19) . . ?
C14 C13 C12 120.9(2) . . ?
C15 C14 C13 120.5(2) . . ?
C15 C14 H14 119.8 . . ?
C13 C14 H14 119.8 . . ?
C16 C15 C14 118.9(2) . . ?
C16 C15 C19 121.0(2) . . ?
C14 C15 C19 120.1(2) . . ?
C15 C16 C17 122.1(2) . . ?
C15 C16 H16 119.0 . . ?
C17 C16 H16 119.0 . . ?
C16 C17 C18 118.3(2) . . ?
C16 C17 C20 121.03(19) . . ?
C18 C17 C20 120.7(2) . . ?
C13 C18 C17 120.8(2) . . ?
C13 C18 H18 119.6 . . ?
C17 C18 H18 119.6 . . ?
C15 C19 H19A 109.5 . . ?
C15 C19 H19B 109.5 . . ?
H19A C19 H19B 109.5 . . ?
C15 C19 H19C 109.5 . . ?
H19A C19 H19C 109.5 . . ?
H19B C19 H19C 109.5 . . ?
C17 C20 H20A 109.5 . . ?
C17 C20 H20B 109.5 . . ?
H20A C20 H20B 109.5 . . ?
C17 C20 H20C 109.5 . . ?
H20A C20 H20C 109.5 . . ?
H20B C20 H20C 109.5 . . ?
O2 C21 O1 129.9(2) . . ?
O2 C21 C22 114.2(2) . . ?
O1 C21 C22 115.8(2) . . ?
F1 C22 F3 107.3(2) . . ?
F1 C22 F2 107.47(19) . . ?
F3 C22 F2 107.4(2) . . ?
F1 C22 C21 113.0(2) . . ?
F3 C22 C21 111.60(18) . . ?
F2 C22 C21 109.77(19) . . ?

loop_
_geom_bond_atom_site_label_1
_geom_bond_atom_site_label_2
_geom_bond_distance
_geom_bond_site_symmetry_2
_geom_bond_publ_flag
Ag1 O2 2.1871(16) 2_766 ?
Ag1 O1 2.2312(17) . ?
Ag1 N1 2.355(2) . ?
Ag1 Ag1 2.9710(4) 2_766 ?
Ag1 Ag1 3.0388(4) 2_666 ?
F1 C22 1.334(3) . ?
F2 C22 1.340(3) . ?
F3 C22 1.336(3) . ?
O1 C21 1.241(3) . ?
O2 C21 1.238(3) . ?
O2 Ag1 2.1871(16) 2_766 ?
N1 C1 1.337(3) . ?
N1 C11 1.343(3) . ?
N2 C2 1.343(3) . ?
N2 C12 1.346(3) . ?
C1 C2 1.395(3) . ?
C1 H1 0.9500 . ?
C2 C3 1.486(3) . ?
C3 C8 1.393(3) . ?
C3 C4 1.397(3) . ?
C4 C5 1.392(3) . ?
C4 H4 0.9500 . ?
C5 C6 1.381(4) . ?
C5 C9 1.516(3) . ?
C6 C7 1.399(3) . ?
C6 H6 0.9500 . ?
C7 C8 1.397(3) . ?
C7 C10 1.500(4) . ?
C8 H8 0.9500 . ?
C9 H9A 0.9800 . ?
C9 H9B 0.9800 . ?
C9 H9C 0.9800 . ?
C10 H10A 0.9800 . ?
C10 H10B 0.9800 . ?
C10 H10C 0.9800 . ?
C11 C12 1.404(3) . ?
C11 H11 0.9500 . ?
C12 C13 1.487(3) . ?
C13 C18 1.393(3) . ?
C13 C14 1.405(3) . ?
C14 C15 1.394(3) . ?
C14 H14 0.9500 . ?
C15 C16 1.385(3) . ?
C15 C19 1.507(3) . ?
C16 C17 1.397(3) . ?
C16 H16 0.9500 . ?
C17 C18 1.400(3) . ?
C17 C20 1.502(3) . ?
C18 H18 0.9500 . ?
C19 H19A 0.9800 . ?
C19 H19B 0.9800 . ?
C19 H19C 0.9800 . ?
C20 H20A 0.9800 . ?
C20 H20B 0.9800 . ?
C20 H20C 0.9800 . ?
C21 C22 1.543(3) . ?

loop_
_geom_torsion_atom_site_label_1
_geom_torsion_atom_site_label_2
_geom_torsion_atom_site_label_3
_geom_torsion_atom_site_label_4
_geom_torsion
_geom_torsion_site_symmetry_1
_geom_torsion_site_symmetry_2
_geom_torsion_site_symmetry_3
_geom_torsion_site_symmetry_4
_geom_torsion_publ_flag
O2 Ag1 O1 C21 4.8(4) 2_766 . . . ?
N1 Ag1 O1 C21 174.7(2) . . . . ?
Ag1 Ag1 O1 C21 1.7(2) 2_766 . . . ?
Ag1 Ag1 O1 C21 -101.8(2) 2_666 . . . ?
O2 Ag1 N1 C1 -8.4(2) 2_766 . . . ?
O1 Ag1 N1 C1 175.06(18) . . . . ?
Ag1 Ag1 N1 C1 -160.94(13) 2_766 . . . ?
Ag1 Ag1 N1 C1 104.35(17) 2_666 . . . ?
O2 Ag1 N1 C11 173.14(16) 2_766 . . . ?
O1 Ag1 N1 C11 -3.34(17) . . . . ?
Ag1 Ag1 N1 C11 20.6(3) 2_766 . . . ?
Ag1 Ag1 N1 C11 -74.06(16) 2_666 . . . ?
C11 N1 C1 C2 1.5(3) . . . . ?
Ag1 N1 C1 C2 -176.95(16) . . . . ?
C12 N2 C2 C1 1.9(3) . . . . ?
C12 N2 C2 C3 -176.47(19) . . . . ?
N1 C1 C2 N2 -2.9(3) . . . . ?
N1 C1 C2 C3 175.4(2) . . . . ?
N2 C2 C3 C8 -26.3(3) . . . . ?
C1 C2 C3 C8 155.4(2) . . . . ?
N2 C2 C3 C4 151.9(2) . . . . ?
C1 C2 C3 C4 -26.4(3) . . . . ?
C8 C3 C4 C5 -0.7(3) . . . . ?
C2 C3 C4 C5 -178.9(2) . . . . ?
C3 C4 C5 C6 0.0(4) . . . . ?
C3 C4 C5 C9 179.8(2) . . . . ?
C4 C5 C6 C7 0.3(4) . . . . ?
C9 C5 C6 C7 -179.4(2) . . . . ?
C5 C6 C7 C8 0.0(4) . . . . ?
C5 C6 C7 C10 -179.7(2) . . . . ?
C4 C3 C8 C7 1.0(3) . . . . ?
C2 C3 C8 C7 179.2(2) . . . . ?
C6 C7 C8 C3 -0.7(3) . . . . ?
C10 C7 C8 C3 179.0(2) . . . . ?
C1 N1 C11 C12 0.9(3) . . . . ?
Ag1 N1 C11 C12 179.36(16) . . . . ?
C2 N2 C12 C11 0.4(3) . . . . ?
C2 N2 C12 C13 179.50(19) . . . . ?
N1 C11 C12 N2 -1.9(3) . . . . ?
N1 C11 C12 C13 179.1(2) . . . . ?
N2 C12 C13 C18 7.6(3) . . . . ?
C11 C12 C13 C18 -173.4(2) . . . . ?
N2 C12 C13 C14 -172.5(2) . . . . ?
C11 C12 C13 C14 6.6(3) . . . . ?
C18 C13 C14 C15 0.8(3) . . . . ?
C12 C13 C14 C15 -179.1(2) . . . . ?
C13 C14 C15 C16 -0.6(3) . . . . ?
C13 C14 C15 C19 179.8(2) . . . . ?
C14 C15 C16 C17 0.9(4) . . . . ?
C19 C15 C16 C17 -179.6(2) . . . . ?
C15 C16 C17 C18 -1.3(3) . . . . ?
C15 C16 C17 C20 179.3(2) . . . . ?
C14 C13 C18 C17 -1.2(3) . . . . ?
C12 C13 C18 C17 178.73(19) . . . . ?
C16 C17 C18 C13 1.4(3) . . . . ?
C20 C17 C18 C13 -179.1(2) . . . . ?
Ag1 O2 C21 O1 0.1(4) 2_766 . . . ?
Ag1 O2 C21 C22 -176.90(15) 2_766 . . . ?
Ag1 O1 C21 O2 -1.7(4) . . . . ?
Ag1 O1 C21 C22 175.24(15) . . . . ?
O2 C21 C22 F1 -165.3(2) . . . . ?
O1 C21 C22 F1 17.3(3) . . . . ?
O2 C21 C22 F3 -44.2(3) . . . . ?
O1 C21 C22 F3 138.3(2) . . . . ?
O2 C21 C22 F2 74.7(3) . . . . ?
O1 C21 C22 F2 -102.7(3) . . . . ?
